data_4511831
loop_
_publ_author_name
'Klien, Henrik'
'Seichter, Wilhelm'
'Weber, Edwin'

_publ_section_title
;
 Versatility in Complexation of Aprotic Guest Molecules by Terphenyl-Based
 Bisfluorenol Hosts. Structural Modes in the Crystalline Inclusions and of
 a Guest-Free Host Compound
;
_journal_issue 9
_journal_name_full 'Crystal Growth &amp; Design'
_journal_page_first 4371
_journal_paper_doi 10.1021/cg500497g
_journal_volume 14
_journal_year 2014
_chemical_formula_moiety 'C60 H62 O2, C3 H7 N O'
_chemical_formula_sum 'C63 H69 N O3'
_chemical_formula_weight 888.19
_chemical_name_systematic
; 
 ? 
;
_space_group_IT_number 15
_symmetry_cell_setting monoclinic
_symmetry_space_group_name_Hall '-C 2yc'
_symmetry_space_group_name_H-M 'C 1 2/c 1'
_atom_sites_solution_hydrogens geom
_atom_sites_solution_primary direct
_atom_sites_solution_secondary difmap
_audit_creation_method SHELXL-97
_cell_angle_alpha 90.00
_cell_angle_beta 120.515(1)
_cell_angle_gamma 90.00
_cell_formula_units_Z 8
_cell_length_a 26.9959(12)
_cell_length_b 24.2344(11)
_cell_length_c 18.7233(8)
_cell_measurement_reflns_used 9974
_cell_measurement_temperature 100(2)
_cell_measurement_theta_max 30.41
_cell_measurement_theta_min 2.29
_cell_volume 10552.8(8)
_computing_cell_refinement 'SAINT-NT (Sheldrick, 2008)'
_computing_data_collection 'Kappa APEX 2 (Bruker-AXS)'
_computing_data_reduction SAINT
_computing_molecular_graphics 'ORTEP-3 (Farrugia)'
_computing_publication_material SHELXTL
_computing_structure_refinement 'SHELXL-97 (Sheldrick, 1997)'
_computing_structure_solution 'SHELXS-97 (Sheldrick, 1990)'
_diffrn_ambient_temperature 100(2)
_diffrn_measured_fraction_theta_full 1.000
_diffrn_measured_fraction_theta_max 1.000
_diffrn_measurement_device_type 'CCD area detector'
_diffrn_measurement_method 'phi and omega scans'
_diffrn_radiation_monochromator graphite
_diffrn_radiation_source 'fine-focus sealed tube'
_diffrn_radiation_type MoK\a
_diffrn_radiation_wavelength 0.71073
_diffrn_reflns_av_R_equivalents 0.0346
_diffrn_reflns_av_sigmaI/netI 0.0343
_diffrn_reflns_limit_h_max 36
_diffrn_reflns_limit_h_min -35
_diffrn_reflns_limit_k_max 33
_diffrn_reflns_limit_k_min -32
_diffrn_reflns_limit_l_max 22
_diffrn_reflns_limit_l_min -25
_diffrn_reflns_number 63757
_diffrn_reflns_theta_full 29.10
_diffrn_reflns_theta_max 29.10
_diffrn_reflns_theta_min 1.21
_diffrn_standards_decay_% <1%
_exptl_absorpt_coefficient_mu 0.067
_exptl_absorpt_correction_type none
_exptl_crystal_colour colourless
_exptl_crystal_density_diffrn 1.118
_exptl_crystal_density_method 'not measured'
_exptl_crystal_description prism
_exptl_crystal_F_000 3824
_exptl_crystal_size_max 0.54
_exptl_crystal_size_mid 0.50
_exptl_crystal_size_min 0.26
_refine_diff_density_max 0.560
_refine_diff_density_min -0.336
_refine_diff_density_rms 0.101
_refine_ls_extinction_method none
_refine_ls_goodness_of_fit_ref 1.059
_refine_ls_hydrogen_treatment constr
_refine_ls_matrix_type full
_refine_ls_number_parameters 647
_refine_ls_number_reflns 14165
_refine_ls_number_restraints 2
_refine_ls_restrained_S_all 1.061
_refine_ls_R_factor_all 0.0780
_refine_ls_R_factor_gt 0.0487
_refine_ls_shift/su_max 0.000
_refine_ls_shift/su_mean 0.000
_refine_ls_structure_factor_coef Fsqd
_refine_ls_weighting_details 'calc w=1/[\s^2^(Fo^2^)+(0.0841P)^2^+6.6336P] where P=(Fo^2^+2Fc^2^)/3'
_refine_ls_weighting_scheme calc
_refine_ls_wR_factor_gt 0.1288
_refine_ls_wR_factor_ref 0.1600
_reflns_number_gt 10234
_reflns_number_total 14165
_reflns_threshold_expression >2sigma(I)
_cod_data_source_file cg500497g_si_007.cif
_cod_data_source_block klien_12_0m
_cod_depositor_comments 'Adding full bibliography for 4511830--4511839.cif.'
_cod_original_sg_symbol_H-M 'C 2/c'
_cod_database_code 4511831

loop_
_symmetry_equiv_pos_as_xyz
'x, y, z'
'-x, y, -z+1/2'
'x+1/2, y+1/2, z'
'-x+1/2, y+1/2, -z+1/2'
'-x, -y, -z'
'x, -y, z-1/2'
'-x+1/2, -y+1/2, -z'
'x+1/2, -y+1/2, z-1/2'

loop_
_atom_site_label
_atom_site_type_symbol
_atom_site_fract_x
_atom_site_fract_y
_atom_site_fract_z
_atom_site_U_iso_or_equiv
_atom_site_adp_type
_atom_site_occupancy
_atom_site_symmetry_multiplicity
_atom_site_calc_flag
_atom_site_refinement_flags
_atom_site_disorder_assembly
_atom_site_disorder_group
O1 O 0.22115(4) 0.08914(4) 0.81818(6) 0.0182(2) Uani 1 1 d . A 1
H1 H 0.2367 0.0598 0.8436 0.027 Uiso 1 1 calc R A 1
C1 C 0.12896(5) 0.04371(5) 0.75219(8) 0.0154(2) Uani 1 1 d . A 1
C2 C 0.13474(6) -0.01116(6) 0.77399(8) 0.0173(3) Uani 1 1 d . A 1
H2 H 0.1625 -0.0221 0.8287 0.021 Uiso 1 1 calc R A 1
C3 C 0.09981(6) -0.05090(6) 0.71564(8) 0.0208(3) Uani 1 1 d . A 1
C4 C 0.05952(7) -0.03300(6) 0.63588(9) 0.0260(3) Uani 1 1 d . A 1
H4 H 0.0355 -0.0595 0.5957 0.031 Uiso 1 1 calc R A 1
C5 C 0.05348(6) 0.02257(6) 0.61358(8) 0.0238(3) Uani 1 1 d . A 1
H5 H 0.0256 0.0338 0.5591 0.029 Uiso 1 1 calc R A 1
C6 C 0.08854(6) 0.06106(6) 0.67177(8) 0.0167(3) Uani 1 1 d . A 1
C7 C 0.09191(6) 0.12126(5) 0.66758(8) 0.0160(2) Uani 1 1 d . A 1
C8 C 0.06137(6) 0.15900(6) 0.60442(8) 0.0194(3) Uani 1 1 d . A 1
H8 H 0.0321 0.1469 0.5513 0.023 Uiso 1 1 calc R A 1
C9 C 0.07420(6) 0.21495(6) 0.62001(8) 0.0203(3) Uani 1 1 d . A 1
H9 H 0.0533 0.2407 0.5766 0.024 Uiso 1 1 calc R A 1
C10 C 0.11690(6) 0.23450(6) 0.69756(8) 0.0189(3) Uani 1 1 d . A 1
C11 C 0.14758(6) 0.19552(6) 0.76043(8) 0.0177(3) Uani 1 1 d . A 1
H11 H 0.1770 0.2074 0.8137 0.021 Uiso 1 1 calc R A 1
C12 C 0.13516(5) 0.14039(5) 0.74516(7) 0.0152(2) Uani 1 1 d . A 1
C13 C 0.16422(5) 0.09258(5) 0.80486(7) 0.0141(2) Uani 1 1 d . A 1
C14 C 0.16563(6) 0.10049(5) 0.88713(7) 0.0158(2) Uani 1 1 d . A 1
C15 C 0.21860(6) 0.10927(6) 0.95934(8) 0.0204(3) Uani 1 1 d . A 1
H15 H 0.2528 0.1087 0.9566 0.024 Uiso 1 1 calc R A 1
C16 C 0.22232(7) 0.11879(7) 1.03493(8) 0.0274(3) Uani 1 1 d . A 1
H16 H 0.2587 0.1255 1.0829 0.033 Uiso 1 1 calc R A 1
C17 C 0.17340(7) 0.11861(7) 1.04061(9) 0.0310(4) Uani 1 1 d . A 1
H17 H 0.1759 0.1240 1.0926 0.037 Uiso 1 1 calc R A 1
C18 C 0.12049(7) 0.11040(7) 0.96959(9) 0.0274(3) Uani 1 1 d . A 1
H18 H 0.0868 0.1103 0.9735 0.033 Uiso 1 1 calc R A 1
C19 C 0.11546(6) 0.10223(6) 0.89219(8) 0.0183(3) Uani 1 1 d . A 1
C20 C 0.05624(6) 0.09986(6) 0.81818(8) 0.0177(3) Uani 1 1 d . A 1
C21 C 0.02761(6) 0.05055(6) 0.78419(9) 0.0216(3) Uani 1 1 d . . 1
H21 H 0.0460 0.0165 0.8080 0.026 Uiso 1 1 calc R . 1
C22 C 0.02783(6) 0.14941(6) 0.78365(8) 0.0195(3) Uani 1 1 d . . 1
H22 H 0.0468 0.1835 0.8064 0.023 Uiso 1 1 calc R . 1
C23 C 0.10659(7) -0.11149(6) 0.74255(9) 0.0255(3) Uani 1 1 d . A 1
C24 C 0.16836(8) -0.13035(7) 0.77302(11) 0.0324(4) Uani 1 1 d . A 1
H24A H 0.1772 -0.1252 0.7287 0.049 Uiso 1 1 calc R A 1
H24B H 0.1723 -0.1694 0.7883 0.049 Uiso 1 1 calc R A 1
H24C H 0.1951 -0.1084 0.8215 0.049 Uiso 1 1 calc R A 1
C25 C 0.06527(9) -0.14963(7) 0.67178(12) 0.0431(5) Uani 1 1 d . A 1
H25A H 0.0732 -0.1474 0.6263 0.065 Uiso 1 1 calc R A 1
H25B H 0.0255 -0.1382 0.6519 0.065 Uiso 1 1 calc R A 1
H25C H 0.0707 -0.1877 0.6920 0.065 Uiso 1 1 calc R A 1
C26 C 0.09400(8) -0.11651(7) 0.81347(11) 0.0343(4) Uani 1 1 d . A 1
H26A H 0.0969 -0.1553 0.8301 0.051 Uiso 1 1 calc R A 1
H26B H 0.0551 -0.1029 0.7948 0.051 Uiso 1 1 calc R A 1
H26C H 0.1219 -0.0945 0.8608 0.051 Uiso 1 1 calc R A 1
C27 C 0.12964(7) 0.29587(6) 0.71694(9) 0.0238(3) Uani 1 1 d . A 1
C28 C 0.09357(7) 0.33250(6) 0.64146(9) 0.0287(3) Uani 1 1 d . A 1
H28A H 0.1011 0.3226 0.5971 0.043 Uiso 1 1 calc R A 1
H28B H 0.1038 0.3713 0.6568 0.043 Uiso 1 1 calc R A 1
H28C H 0.0527 0.3271 0.6221 0.043 Uiso 1 1 calc R A 1
C29 C 0.19347(7) 0.30734(7) 0.74873(10) 0.0310(4) Uani 1 1 d . A 1
H29A H 0.2172 0.2865 0.7999 0.047 Uiso 1 1 calc R A 1
H29B H 0.2011 0.3469 0.7599 0.047 Uiso 1 1 calc R A 1
H29C H 0.2028 0.2960 0.7067 0.047 Uiso 1 1 calc R A 1
C30 C 0.11591(9) 0.31192(7) 0.78446(11) 0.0374(4) Uani 1 1 d . A 1
H30A H 0.0756 0.3034 0.7654 0.056 Uiso 1 1 calc R A 1
H30B H 0.1226 0.3515 0.7959 0.056 Uiso 1 1 calc R A 1
H30C H 0.1408 0.2911 0.8352 0.056 Uiso 1 1 calc R A 1
O1A O 0.22773(4) 0.49351(4) 0.59502(6) 0.01748(19) Uani 1 1 d . B 1
H1A H 0.2332 0.4820 0.5572 0.026 Uiso 1 1 calc R B 1
C1A C 0.14006(5) 0.44489(6) 0.50112(8) 0.0171(3) Uani 1 1 d . B 1
C2A C 0.15119(6) 0.38885(6) 0.50794(9) 0.0216(3) Uani 1 1 d . B 1
H2A H 0.1777 0.3733 0.5602 0.026 Uiso 1 1 calc R B 1
C3A C 0.12314(7) 0.35500(7) 0.43736(10) 0.0287(3) Uani 1 1 d . B 1
C4A C 0.08463(7) 0.38009(8) 0.36208(10) 0.0341(4) Uani 1 1 d . B 1
H4A H 0.0651 0.3577 0.3139 0.041 Uiso 1 1 calc R B 1
C5A C 0.07366(7) 0.43620(8) 0.35470(9) 0.0303(4) Uani 1 1 d . B 1
H5A H 0.0474 0.4519 0.3024 0.036 Uiso 1 1 calc R B 1
C6A C 0.10166(6) 0.46940(6) 0.42512(8) 0.0213(3) Uani 1 1 d . B 1
C7A C 0.09856(6) 0.52866(6) 0.43724(8) 0.0206(3) Uani 1 1 d . B 1
C8A C 0.06603(6) 0.57064(7) 0.38357(9) 0.0281(3) Uani 1 1 d . B 1
H8A H 0.0400 0.5630 0.3267 0.034 Uiso 1 1 calc R B 1
C9A C 0.07188(7) 0.62376(7) 0.41393(10) 0.0303(4) Uani 1 1 d . B 1
H9A H 0.0495 0.6524 0.3768 0.036 Uiso 1 1 calc R B 1
C10A C 0.10953(6) 0.63690(6) 0.49712(10) 0.0256(3) Uani 1 1 d . B 1
C11A C 0.14203(6) 0.59386(6) 0.55110(9) 0.0194(3) Uani 1 1 d . B 1
H11A H 0.1679 0.6013 0.6081 0.023 Uiso 1 1 calc R B 1
C12A C 0.13626(5) 0.54101(6) 0.52114(8) 0.0160(2) Uani 1 1 d . B 1
C13A C 0.16800(5) 0.48918(5) 0.56864(7) 0.0141(2) Uani 1 1 d . B 1
C14A C 0.16418(5) 0.48039(5) 0.64671(7) 0.0137(2) Uani 1 1 d . B 1
C15A C 0.21507(6) 0.47297(5) 0.72284(8) 0.0173(3) Uani 1 1 d . B 1
H15A H 0.2506 0.4705 0.7241 0.021 Uiso 1 1 calc R B 1
C16A C 0.21456(6) 0.46914(6) 0.79634(8) 0.0215(3) Uani 1 1 d . B 1
H16A H 0.2496 0.4643 0.8473 0.026 Uiso 1 1 calc R B 1
C17A C 0.16341(6) 0.47232(6) 0.79599(8) 0.0230(3) Uani 1 1 d . B 1
H17A H 0.1630 0.4697 0.8463 0.028 Uiso 1 1 calc R B 1
C18A C 0.11262(6) 0.47943(6) 0.72104(8) 0.0199(3) Uani 1 1 d . B 1
H18A H 0.0773 0.4816 0.7206 0.024 Uiso 1 1 calc R B 1
C19A C 0.11204(5) 0.48347(5) 0.64610(7) 0.0148(2) Uani 1 1 d . B 1
C20A C 0.05487(5) 0.49175(5) 0.56952(7) 0.0143(2) Uani 1 1 d . B 1
C21A C 0.02776(5) 0.44981(5) 0.51155(8) 0.0157(2) Uani 1 1 d . . 1
H21A H 0.0464 0.4152 0.5193 0.019 Uiso 1 1 calc R . 1
C22A C 0.02634(5) 0.54180(5) 0.55745(8) 0.0158(2) Uani 1 1 d . . 1
H22A H 0.0441 0.5706 0.5969 0.019 Uiso 1 1 calc R . 1
C23A C 0.13338(9) 0.29247(7) 0.43990(12) 0.0392(4) Uani 1 1 d . B 1
C24A C 0.07615(10) 0.26248(9) 0.41285(13) 0.0494(5) Uani 1 1 d . B 1
H24D H 0.0617 0.2731 0.4495 0.074 Uiso 1 1 calc R B 1
H24E H 0.0824 0.2225 0.4162 0.074 Uiso 1 1 calc R B 1
H24F H 0.0479 0.2727 0.3557 0.074 Uiso 1 1 calc R B 1
C25A C 0.15418(11) 0.27792(9) 0.37925(15) 0.0550(6) Uani 1 1 d . B 1
H25D H 0.1252 0.2895 0.3231 0.082 Uiso 1 1 calc R B 1
H25E H 0.1601 0.2380 0.3799 0.082 Uiso 1 1 calc R B 1
H25F H 0.1905 0.2970 0.3961 0.082 Uiso 1 1 calc R B 1
C26A C 0.17828(10) 0.27206(8) 0.52568(14) 0.0497(5) Uani 1 1 d . B 1
H26D H 0.2145 0.2918 0.5444 0.075 Uiso 1 1 calc R B 1
H26E H 0.1845 0.2324 0.5233 0.075 Uiso 1 1 calc R B 1
H26F H 0.1648 0.2788 0.5646 0.075 Uiso 1 1 calc R B 1
C27A C 0.11584(8) 0.69509(7) 0.53162(12) 0.0357(4) Uani 1 1 d . B 1
C28A C 0.09227(13) 0.69502(9) 0.59078(16) 0.0626(7) Uani 1 1 d . B 1
H28D H 0.1144 0.6690 0.6361 0.094 Uiso 1 1 calc R B 1
H28E H 0.0518 0.6839 0.5605 0.094 Uiso 1 1 calc R B 1
H28F H 0.0956 0.7322 0.6135 0.094 Uiso 1 1 calc R B 1
C29A C 0.17828(9) 0.71246(8) 0.57561(18) 0.0658(8) Uani 1 1 d . B 1
H29D H 0.2014 0.6858 0.6194 0.099 Uiso 1 1 calc R B 1
H29E H 0.1822 0.7491 0.6001 0.099 Uiso 1 1 calc R B 1
H29F H 0.1916 0.7137 0.5358 0.099 Uiso 1 1 calc R B 1
C30A C 0.08119(9) 0.73764(8) 0.46294(15) 0.0502(5) Uani 1 1 d . B 1
H30D H 0.0853 0.7742 0.4878 0.075 Uiso 1 1 calc R B 1
H30E H 0.0405 0.7271 0.4328 0.075 Uiso 1 1 calc R B 1
H30F H 0.0957 0.7388 0.4244 0.075 Uiso 1 1 calc R B 1
O1B O 0.2286(6) 0.0486(7) 0.4936(7) 0.0403(17) Uani 0.564(10) 1 d PD C 1
N1B N 0.2372(3) 0.0929(3) 0.6074(4) 0.0371(11) Uani 0.564(10) 1 d P C 1
C1B C 0.25470(9) 0.07175(8) 0.56116(11) 0.0393(4) Uani 0.564(10) 1 d PD C 1
H1B H 0.2950 0.0745 0.5832 0.047 Uiso 0.564(10) 1 calc PR C 1
C2B C 0.2724(3) 0.1180(3) 0.6885(4) 0.0561(16) Uani 0.564(10) 1 d P C 1
H2B1 H 0.3130 0.1158 0.7045 0.084 Uiso 0.564(10) 1 calc PR C 1
H2B2 H 0.2666 0.0983 0.7293 0.084 Uiso 0.564(10) 1 calc PR C 1
H2B3 H 0.2614 0.1568 0.6862 0.084 Uiso 0.564(10) 1 calc PR C 1
C3B C 0.1765(3) 0.0844(5) 0.5799(5) 0.081(3) Uani 0.564(10) 1 d P C 1
H3B1 H 0.1574 0.0664 0.5255 0.121 Uiso 0.564(10) 1 calc PR C 1
H3B2 H 0.1582 0.1201 0.5757 0.121 Uiso 0.564(10) 1 calc PR C 1
H3B3 H 0.1732 0.0610 0.6200 0.121 Uiso 0.564(10) 1 calc PR C 1
O1BA O 0.2371(8) 0.0390(9) 0.5022(9) 0.0403(17) Uani 0.436(10) 1 d PD C 2
N1BA N 0.2148(4) 0.0850(4) 0.5879(5) 0.0395(16) Uani 0.436(10) 1 d P C 2
C1BA C 0.25470(9) 0.07175(8) 0.56116(11) 0.0393(4) Uani 0.436(10) 1 d PD C 2
H1BA H 0.2923 0.0871 0.5870 0.047 Uiso 0.436(10) 1 calc PR C 2
C2BA C 0.2374(6) 0.1207(4) 0.6595(7) 0.075(3) Uani 0.436(10) 1 d P C 2
H2B4 H 0.2145 0.1546 0.6449 0.113 Uiso 0.436(10) 1 calc PR C 2
H2B5 H 0.2775 0.1300 0.6778 0.113 Uiso 0.436(10) 1 calc PR C 2
H2B6 H 0.2356 0.1018 0.7044 0.113 Uiso 0.436(10) 1 calc PR C 2
C3BA C 0.1588(5) 0.0596(6) 0.5564(7) 0.081(3) Uani 0.436(10) 1 d P C 2
H3B4 H 0.1574 0.0410 0.6017 0.121 Uiso 0.436(10) 1 calc PR C 2
H3B5 H 0.1522 0.0327 0.5134 0.121 Uiso 0.436(10) 1 calc PR C 2
H3B6 H 0.1289 0.0882 0.5327 0.121 Uiso 0.436(10) 1 calc PR C 2

loop_
_atom_site_aniso_label
_atom_site_aniso_U_11
_atom_site_aniso_U_22
_atom_site_aniso_U_33
_atom_site_aniso_U_23
_atom_site_aniso_U_13
_atom_site_aniso_U_12
O1 0.0125(4) 0.0196(5) 0.0221(4) 0.0047(4) 0.0086(4) 0.0029(4)
C1 0.0140(6) 0.0175(6) 0.0157(5) 0.0000(5) 0.0082(5) -0.0001(5)
C2 0.0154(6) 0.0185(6) 0.0180(6) 0.0025(5) 0.0085(5) 0.0010(5)
C3 0.0224(7) 0.0172(7) 0.0227(6) 0.0005(5) 0.0114(6) -0.0012(5)
C4 0.0305(8) 0.0205(7) 0.0205(6) -0.0040(5) 0.0082(6) -0.0059(6)
C5 0.0254(7) 0.0226(7) 0.0158(6) 0.0006(5) 0.0050(5) -0.0022(6)
C6 0.0169(6) 0.0175(6) 0.0157(5) 0.0018(5) 0.0083(5) 0.0005(5)
C7 0.0152(6) 0.0177(6) 0.0157(5) 0.0008(5) 0.0082(5) 0.0005(5)
C8 0.0187(6) 0.0222(7) 0.0144(5) 0.0023(5) 0.0063(5) 0.0019(5)
C9 0.0216(7) 0.0208(7) 0.0176(6) 0.0068(5) 0.0092(5) 0.0061(5)
C10 0.0211(7) 0.0174(6) 0.0208(6) 0.0034(5) 0.0125(5) 0.0035(5)
C11 0.0175(6) 0.0183(7) 0.0165(5) 0.0018(5) 0.0079(5) 0.0018(5)
C12 0.0139(6) 0.0171(6) 0.0150(5) 0.0024(5) 0.0075(5) 0.0024(5)
C13 0.0107(6) 0.0158(6) 0.0141(5) 0.0016(4) 0.0049(4) 0.0006(4)
C14 0.0168(6) 0.0144(6) 0.0141(5) 0.0024(4) 0.0063(5) 0.0021(5)
C15 0.0176(6) 0.0208(7) 0.0177(6) 0.0018(5) 0.0052(5) 0.0019(5)
C16 0.0280(8) 0.0296(8) 0.0144(6) 0.0010(5) 0.0034(5) 0.0055(6)
C17 0.0381(9) 0.0382(9) 0.0151(6) 0.0016(6) 0.0122(6) 0.0104(7)
C18 0.0290(8) 0.0352(9) 0.0214(6) 0.0028(6) 0.0152(6) 0.0079(6)
C19 0.0189(6) 0.0186(7) 0.0173(6) 0.0030(5) 0.0091(5) 0.0040(5)
C20 0.0156(6) 0.0224(7) 0.0182(6) 0.0009(5) 0.0110(5) 0.0016(5)
C21 0.0189(7) 0.0186(7) 0.0306(7) 0.0032(5) 0.0151(6) 0.0025(5)
C22 0.0179(7) 0.0195(7) 0.0195(6) -0.0019(5) 0.0085(5) -0.0014(5)
C23 0.0300(8) 0.0159(7) 0.0293(7) 0.0010(5) 0.0140(6) -0.0019(6)
C24 0.0384(9) 0.0205(8) 0.0439(9) 0.0062(7) 0.0249(8) 0.0051(7)
C25 0.0531(12) 0.0186(8) 0.0443(10) -0.0044(7) 0.0149(9) -0.0084(8)
C26 0.0424(10) 0.0235(8) 0.0460(9) 0.0079(7) 0.0291(8) -0.0006(7)
C27 0.0329(8) 0.0153(7) 0.0232(6) 0.0035(5) 0.0143(6) 0.0035(6)
C28 0.0359(9) 0.0173(7) 0.0297(7) 0.0069(6) 0.0144(7) 0.0049(6)
C29 0.0338(9) 0.0216(8) 0.0291(7) 0.0013(6) 0.0096(7) -0.0043(6)
C30 0.0634(12) 0.0215(8) 0.0372(9) 0.0015(7) 0.0328(9) 0.0074(8)
O1A 0.0113(4) 0.0224(5) 0.0194(4) -0.0053(4) 0.0083(4) -0.0026(4)
C1A 0.0135(6) 0.0235(7) 0.0166(5) -0.0058(5) 0.0093(5) -0.0051(5)
C2A 0.0206(7) 0.0246(7) 0.0240(6) -0.0079(5) 0.0144(6) -0.0055(5)
C3A 0.0313(8) 0.0302(8) 0.0338(8) -0.0166(6) 0.0233(7) -0.0127(6)
C4A 0.0337(9) 0.0454(10) 0.0271(7) -0.0201(7) 0.0184(7) -0.0183(8)
C5A 0.0234(7) 0.0490(10) 0.0164(6) -0.0076(6) 0.0086(6) -0.0101(7)
C6A 0.0152(6) 0.0334(8) 0.0165(6) -0.0028(5) 0.0089(5) -0.0055(6)
C7A 0.0133(6) 0.0321(8) 0.0170(6) 0.0040(5) 0.0083(5) -0.0005(5)
C8A 0.0203(7) 0.0414(9) 0.0207(6) 0.0109(6) 0.0091(6) 0.0040(6)
C9A 0.0226(7) 0.0357(9) 0.0340(8) 0.0202(7) 0.0154(6) 0.0100(6)
C10A 0.0201(7) 0.0229(7) 0.0388(8) 0.0102(6) 0.0187(6) 0.0039(6)
C11A 0.0144(6) 0.0198(7) 0.0252(6) 0.0042(5) 0.0110(5) 0.0009(5)
C12A 0.0119(6) 0.0202(6) 0.0172(5) 0.0031(5) 0.0085(5) -0.0006(5)
C13A 0.0113(6) 0.0160(6) 0.0147(5) -0.0015(4) 0.0065(4) -0.0007(5)
C14A 0.0142(6) 0.0119(6) 0.0148(5) -0.0006(4) 0.0072(5) 0.0004(4)
C15A 0.0148(6) 0.0171(6) 0.0172(6) 0.0006(5) 0.0062(5) 0.0019(5)
C16A 0.0211(7) 0.0220(7) 0.0154(6) 0.0020(5) 0.0048(5) 0.0007(5)
C17A 0.0279(7) 0.0263(7) 0.0161(6) 0.0010(5) 0.0120(6) -0.0001(6)
C18A 0.0208(7) 0.0230(7) 0.0196(6) 0.0001(5) 0.0129(5) 0.0005(5)
C19A 0.0148(6) 0.0130(6) 0.0157(5) -0.0003(4) 0.0072(5) 0.0003(5)
C20A 0.0114(6) 0.0174(6) 0.0157(5) 0.0014(5) 0.0082(5) 0.0000(5)
C21A 0.0140(6) 0.0143(6) 0.0200(6) 0.0007(5) 0.0096(5) 0.0011(5)
C22A 0.0142(6) 0.0159(6) 0.0186(6) -0.0024(5) 0.0091(5) -0.0018(5)
C23A 0.0533(11) 0.0298(9) 0.0520(10) -0.0225(8) 0.0394(9) -0.0155(8)
C24A 0.0662(14) 0.0422(11) 0.0599(12) -0.0270(10) 0.0468(11) -0.0288(10)
C25A 0.0818(16) 0.0374(11) 0.0806(15) -0.0296(10) 0.0667(14) -0.0193(10)
C26A 0.0644(14) 0.0242(9) 0.0657(13) -0.0121(9) 0.0368(11) 0.0036(9)
C27A 0.0336(9) 0.0203(8) 0.0535(10) 0.0091(7) 0.0224(8) 0.0060(6)
C28A 0.098(2) 0.0316(11) 0.0777(16) -0.0016(10) 0.0586(16) 0.0111(11)
C29A 0.0334(11) 0.0233(10) 0.107(2) -0.0030(11) 0.0106(12) 0.0009(8)
C30A 0.0393(11) 0.0290(10) 0.0761(14) 0.0175(9) 0.0246(10) 0.0110(8)
O1B 0.018(4) 0.076(5) 0.030(2) -0.009(3) 0.0145(17) 0.010(2)
N1B 0.040(3) 0.050(3) 0.035(2) 0.0043(18) 0.029(2) 0.008(2)
C1B 0.0593(12) 0.0393(10) 0.0368(9) 0.0043(7) 0.0372(9) 0.0082(9)
C2B 0.104(5) 0.042(3) 0.049(3) -0.014(2) 0.059(3) -0.018(3)
C3B 0.051(4) 0.152(9) 0.059(4) 0.002(3) 0.043(4) 0.029(4)
O1BA 0.018(4) 0.076(5) 0.030(2) -0.009(3) 0.0145(17) 0.010(2)
N1BA 0.058(5) 0.042(3) 0.044(4) 0.004(3) 0.044(4) 0.008(3)
C1BA 0.0593(12) 0.0393(10) 0.0368(9) 0.0043(7) 0.0372(9) 0.0082(9)
C2BA 0.154(10) 0.047(4) 0.075(6) -0.013(4) 0.095(7) -0.013(6)
C3BA 0.051(4) 0.152(9) 0.059(4) 0.002(3) 0.043(4) 0.029(4)

loop_
_atom_type_symbol
_atom_type_description
_atom_type_scat_dispersion_real
_atom_type_scat_dispersion_imag
_atom_type_scat_source
C C 0.0033 0.0016 'International Tables Vol C Tables 4.2.6.8 and 6.1.1.4'
H H 0.0000 0.0000 'International Tables Vol C Tables 4.2.6.8 and 6.1.1.4'
N N 0.0061 0.0033 'International Tables Vol C Tables 4.2.6.8 and 6.1.1.4'
O O 0.0106 0.0060 'International Tables Vol C Tables 4.2.6.8 and 6.1.1.4'

loop_
_geom_angle_atom_site_label_1
_geom_angle_atom_site_label_2
_geom_angle_atom_site_label_3
_geom_angle
_geom_angle_site_symmetry_1
C2 C1 C6 121.15(12) .
C2 C1 C13 128.22(11) .
C6 C1 C13 110.57(11) .
C1 C2 C3 120.17(12) .
C1 C2 H2 119.9 .
C3 C2 H2 119.9 .
C4 C3 C2 118.06(13) .
C4 C3 C23 123.16(13) .
C2 C3 C23 118.77(12) .
C5 C4 C3 121.93(13) .
C5 C4 H4 119.0 .
C3 C4 H4 119.0 .
C6 C5 C4 119.15(12) .
C6 C5 H5 120.4 .
C4 C5 H5 120.4 .
C5 C6 C1 119.52(12) .
C5 C6 C7 131.80(12) .
C1 C6 C7 108.67(11) .
C8 C7 C12 119.14(12) .
C8 C7 C6 132.48(12) .
C12 C7 C6 108.38(11) .
C7 C8 C9 119.09(12) .
C7 C8 H8 120.5 .
C9 C8 H8 120.5 .
C8 C9 C10 122.18(12) .
C8 C9 H9 118.9 .
C10 C9 H9 118.9 .
C9 C10 C11 117.76(13) .
C9 C10 C27 122.89(12) .
C11 C10 C27 119.31(12) .
C12 C11 C10 120.17(12) .
C12 C11 H11 119.9 .
C10 C11 H11 119.9 .
C11 C12 C7 121.65(12) .
C11 C12 C13 127.44(11) .
C7 C12 C13 110.90(11) .
O1 C13 C12 106.27(10) .
O1 C13 C1 109.29(10) .
C12 C13 C1 101.32(10) .
O1 C13 C14 110.86(10) .
C12 C13 C14 112.54(10) .
C1 C13 C14 115.81(10) .
C15 C14 C19 118.54(12) .
C15 C14 C13 118.81(12) .
C19 C14 C13 122.56(11) .
C16 C15 C14 121.39(14) .
C16 C15 H15 119.3 .
C14 C15 H15 119.3 .
C17 C16 C15 120.19(13) .
C17 C16 H16 119.9 .
C15 C16 H16 119.9 .
C16 C17 C18 119.21(13) .
C16 C17 H17 120.4 .
C18 C17 H17 120.4 .
C17 C18 C19 121.66(14) .
C17 C18 H18 119.2 .
C19 C18 H18 119.2 .
C18 C19 C14 118.94(12) .
C18 C19 C20 117.49(12) .
C14 C19 C20 123.41(11) .
C21 C20 C22 118.75(12) .
C21 C20 C19 122.86(12) .
C22 C20 C19 118.35(12) .
C21 C21 C20 120.67(8) 2_556
C21 C21 H21 119.7 2_556
C20 C21 H21 119.7 .
C22 C22 C20 120.56(8) 2_556
C22 C22 H22 119.7 2_556
C20 C22 H22 119.7 .
C24 C23 C3 109.49(12) .
C24 C23 C26 109.37(13) .
C3 C23 C26 108.58(13) .
C24 C23 C25 108.56(14) .
C3 C23 C25 112.35(13) .
C26 C23 C25 108.45(14) .
C10 C27 C28 112.63(12) .
C10 C27 C29 109.94(12) .
C28 C27 C29 108.41(13) .
C10 C27 C30 108.81(12) .
C28 C27 C30 107.88(13) .
C29 C27 C30 109.09(14) .
C2A C1A C6A 121.69(12) .
C2A C1A C13A 128.21(12) .
C6A C1A C13A 109.99(12) .
C1A C2A C3A 119.88(14) .
C1A C2A H2A 120.1 .
C3A C2A H2A 120.1 .
C4A C3A C2A 117.67(15) .
C4A C3A C23A 119.39(14) .
C2A C3A C23A 122.93(16) .
C5A C4A C3A 122.74(14) .
C5A C4A H4A 118.6 .
C3A C4A H4A 118.6 .
C4A C5A C6A 119.13(15) .
C4A C5A H5A 120.4 .
C6A C5A H5A 120.4 .
C5A C6A C1A 118.89(14) .
C5A C6A C7A 131.81(14) .
C1A C6A C7A 109.29(12) .
C8A C7A C12A 119.18(14) .
C8A C7A C6A 132.33(13) .
C12A C7A C6A 108.48(12) .
C9A C8A C7A 119.15(14) .
C9A C8A H8A 120.4 .
C7A C8A H8A 120.4 .
C8A C9A C10A 122.46(14) .
C8A C9A H9A 118.8 .
C10A C9A H9A 118.8 .
C9A C10A C11A 117.84(14) .
C9A C10A C27A 123.01(14) .
C11A C10A C27A 119.14(14) .
C12A C11A C10A 119.84(13) .
C12A C11A H11A 120.1 .
C10A C11A H11A 120.1 .
C11A C12A C7A 121.52(13) .
C11A C12A C13A 127.96(12) .
C7A C12A C13A 110.51(12) .
O1A C13A C12A 109.97(10) .
O1A C13A C14A 106.92(10) .
C12A C13A C14A 112.38(10) .
O1A C13A C1A 109.41(10) .
C12A C13A C1A 101.54(10) .
C14A C13A C1A 116.51(10) .
C15A C14A C19A 118.45(11) .
C15A C14A C13A 118.85(11) .
C19A C14A C13A 122.54(11) .
C16A C15A C14A 121.32(13) .
C16A C15A H15A 119.3 .
C14A C15A H15A 119.3 .
C17A C16A C15A 120.39(12) .
C17A C16A H16A 119.8 .
C15A C16A H16A 119.8 .
C16A C17A C18A 118.96(12) .
C16A C17A H17A 120.5 .
C18A C17A H17A 120.5 .
C17A C18A C19A 121.70(13) .
C17A C18A H18A 119.2 .
C19A C18A H18A 119.2 .
C18A C19A C14A 119.18(11) .
C18A C19A C20A 116.89(11) .
C14A C19A C20A 123.92(11) .
C22A C20A C21A 118.73(11) .
C22A C20A C19A 119.32(11) .
C21A C20A C19A 121.86(11) .
C22A C21A C20A 120.43(12) 5_566
C22A C21A H21A 119.8 5_566
C20A C21A H21A 119.8 .
C21A C22A C20A 120.83(12) 5_566
C21A C22A H22A 119.6 5_566
C20A C22A H22A 119.6 .
C26A C23A C3A 112.80(14) .
C26A C23A C25A 108.08(18) .
C3A C23A C25A 109.26(15) .
C26A C23A C24A 108.75(17) .
C3A C23A C24A 108.67(16) .
C25A C23A C24A 109.22(15) .
C29A C27A C10A 110.01(15) .
C29A C27A C28A 111.3(2) .
C10A C27A C28A 107.90(15) .
C29A C27A C30A 107.76(16) .
C10A C27A C30A 112.08(16) .
C28A C27A C30A 107.77(17) .
C1B N1B C2B 127.1(4) .
C1B N1B C3B 115.8(4) .
C2B N1B C3B 116.6(5) .
O1B C1B N1B 131.4(8) .
O1B C1B H1B 114.3 .
N1B C1B H1B 114.3 .
C2BA N1BA C3BA 119.6(7) .
N1BA C2BA H2B4 109.5 .
N1BA C2BA H2B5 109.5 .
H2B4 C2BA H2B5 109.5 .
N1BA C2BA H2B6 109.5 .
H2B4 C2BA H2B6 109.5 .
H2B5 C2BA H2B6 109.5 .
N1BA C3BA H3B4 109.5 .
N1BA C3BA H3B5 109.5 .
H3B4 C3BA H3B5 109.5 .
N1BA C3BA H3B6 109.5 .
H3B4 C3BA H3B6 109.5 .
H3B5 C3BA H3B6 109.5 .

loop_
_geom_bond_atom_site_label_1
_geom_bond_atom_site_label_2
_geom_bond_distance
_geom_bond_site_symmetry_2
O1 C13 1.4289(15) .
O1 H1 0.8400 .
C1 C2 1.3765(19) .
C1 C6 1.4023(17) .
C1 C13 1.5257(18) .
C2 C3 1.4015(19) .
C2 H2 0.9500 .
C3 C4 1.3971(19) .
C3 C23 1.533(2) .
C4 C5 1.395(2) .
C4 H4 0.9500 .
C5 C6 1.3804(19) .
C5 H5 0.9500 .
C6 C7 1.4664(19) .
C7 C8 1.3873(18) .
C7 C12 1.4019(17) .
C8 C9 1.393(2) .
C8 H8 0.9500 .
C9 C10 1.4007(19) .
C9 H9 0.9500 .
C10 C11 1.4050(18) .
C10 C27 1.528(2) .
C11 C12 1.3718(19) .
C11 H11 0.9500 .
C12 C13 1.5222(17) .
C13 C14 1.5335(17) .
C14 C15 1.3982(18) .
C14 C19 1.4055(19) .
C15 C16 1.3862(19) .
C15 H15 0.9500 .
C16 C17 1.378(2) .
C16 H16 0.9500 .
C17 C18 1.385(2) .
C17 H17 0.9500 .
C18 C19 1.3993(18) .
C18 H18 0.9500 .
C19 C20 1.4930(18) .
C20 C21 1.390(2) .
C20 C22 1.3945(19) .
C21 C21 1.387(3) 2_556
C21 H21 0.9500 .
C22 C22 1.387(3) 2_556
C22 H22 0.9500 .
C23 C24 1.533(2) .
C23 C26 1.534(2) .
C23 C25 1.534(2) .
C24 H24A 0.9800 .
C24 H24B 0.9800 .
C24 H24C 0.9800 .
C25 H25A 0.9800 .
C25 H25B 0.9800 .
C25 H25C 0.9800 .
C26 H26A 0.9800 .
C26 H26B 0.9800 .
C26 H26C 0.9800 .
C27 C28 1.528(2) .
C27 C29 1.536(2) .
C27 C30 1.537(2) .
C28 H28A 0.9800 .
C28 H28B 0.9800 .
C28 H28C 0.9800 .
C29 H29A 0.9800 .
C29 H29B 0.9800 .
C29 H29C 0.9800 .
C30 H30A 0.9800 .
C30 H30B 0.9800 .
C30 H30C 0.9800 .
O1A C13A 1.4307(15) .
O1A H1A 0.8400 .
C1A C2A 1.383(2) .
C1A C6A 1.3980(19) .
C1A C13A 1.5333(17) .
C2A C3A 1.4059(19) .
C2A H2A 0.9500 .
C3A C4A 1.396(2) .
C3A C23A 1.537(2) .
C4A C5A 1.384(3) .
C4A H4A 0.9500 .
C5A C6A 1.3945(19) .
C5A H5A 0.9500 .
C6A C7A 1.463(2) .
C7A C8A 1.386(2) .
C7A C12A 1.4033(18) .
C8A C9A 1.383(2) .
C8A H8A 0.9500 .
C9A C10A 1.397(2) .
C9A H9A 0.9500 .
C10A C11A 1.4067(19) .
C10A C27A 1.524(2) .
C11A C12A 1.3750(19) .
C11A H11A 0.9500 .
C12A C13A 1.5261(18) .
C13A C14A 1.5316(17) .
C14A C15A 1.4010(17) .
C14A C19A 1.4037(18) .
C15A C16A 1.3862(18) .
C15A H15A 0.9500 .
C16A C17A 1.380(2) .
C16A H16A 0.9500 .
C17A C18A 1.3874(19) .
C17A H17A 0.9500 .
C18A C19A 1.3987(17) .
C18A H18A 0.9500 .
C19A C20A 1.4935(17) .
C20A C22A 1.3925(18) .
C20A C21A 1.3930(18) .
C21A C22A 1.3881(17) 5_566
C21A H21A 0.9500 .
C22A C21A 1.3881(17) 5_566
C22A H22A 0.9500 .
C23A C26A 1.522(3) .
C23A C25A 1.542(2) .
C23A C24A 1.542(3) .
C24A H24D 0.9800 .
C24A H24E 0.9800 .
C24A H24F 0.9800 .
C25A H25D 0.9800 .
C25A H25E 0.9800 .
C25A H25F 0.9800 .
C26A H26D 0.9800 .
C26A H26E 0.9800 .
C26A H26F 0.9800 .
C27A C29A 1.512(3) .
C27A C28A 1.532(3) .
C27A C30A 1.540(2) .
C28A H28D 0.9800 .
C28A H28E 0.9800 .
C28A H28F 0.9800 .
C29A H29D 0.9800 .
C29A H29E 0.9800 .
C29A H29F 0.9800 .
C30A H30D 0.9800 .
C30A H30E 0.9800 .
C30A H30F 0.9800 .
O1B C1B 1.227(7) .
N1B C1B 1.285(7) .
N1B C2B 1.452(7) .
N1B C3B 1.462(7) .
C1B H1B 0.9500 .
C2B H2B1 0.9800 .
C2B H2B2 0.9800 .
C2B H2B3 0.9800 .
C3B H3B1 0.9800 .
C3B H3B2 0.9800 .
C3B H3B3 0.9800 .
N1BA C2BA 1.446(11) .
N1BA C3BA 1.450(11) .
C2BA H2B4 0.9800 .
C2BA H2B5 0.9800 .
C2BA H2B6 0.9800 .
C3BA H3B4 0.9800 .
C3BA H3B5 0.9800 .
C3BA H3B6 0.9800 .

loop_
_geom_torsion_atom_site_label_1
_geom_torsion_atom_site_label_2
_geom_torsion_atom_site_label_3
_geom_torsion_atom_site_label_4
_geom_torsion
_geom_torsion_site_symmetry_4
C6 C1 C2 C3 -0.2(2) .
C13 C1 C2 C3 -177.07(13) .
C1 C2 C3 C4 -0.1(2) .
C1 C2 C3 C23 -178.79(13) .
C2 C3 C4 C5 0.0(2) .
C23 C3 C4 C5 178.64(15) .
C3 C4 C5 C6 0.4(2) .
C4 C5 C6 C1 -0.7(2) .
C4 C5 C6 C7 -179.03(15) .
C2 C1 C6 C5 0.7(2) .
C13 C1 C6 C5 178.01(12) .
C2 C1 C6 C7 179.32(12) .
C13 C1 C6 C7 -3.34(15) .
C5 C6 C7 C8 -0.1(3) .
C1 C6 C7 C8 -178.51(14) .
C5 C6 C7 C12 179.47(15) .
C1 C6 C7 C12 1.05(15) .
C12 C7 C8 C9 -0.5(2) .
C6 C7 C8 C9 179.02(14) .
C7 C8 C9 C10 -0.2(2) .
C8 C9 C10 C11 0.6(2) .
C8 C9 C10 C27 -177.06(13) .
C9 C10 C11 C12 -0.4(2) .
C27 C10 C11 C12 177.39(13) .
C10 C11 C12 C7 -0.3(2) .
C10 C11 C12 C13 179.07(12) .
C8 C7 C12 C11 0.7(2) .
C6 C7 C12 C11 -178.88(12) .
C8 C7 C12 C13 -178.71(12) .
C6 C7 C12 C13 1.67(15) .
C11 C12 C13 O1 -68.67(16) .
C7 C12 C13 O1 110.74(12) .
C11 C12 C13 C1 177.17(13) .
C7 C12 C13 C1 -3.42(13) .
C11 C12 C13 C14 52.85(18) .
C7 C12 C13 C14 -127.74(12) .
C2 C1 C13 O1 69.28(16) .
C6 C1 C13 O1 -107.82(12) .
C2 C1 C13 C12 -178.83(13) .
C6 C1 C13 C12 4.07(13) .
C2 C1 C13 C14 -56.76(18) .
C6 C1 C13 C14 126.14(12) .
O1 C13 C14 C15 6.93(16) .
C12 C13 C14 C15 -111.93(13) .
C1 C13 C14 C15 132.17(13) .
O1 C13 C14 C19 -176.59(12) .
C12 C13 C14 C19 64.54(16) .
C1 C13 C14 C19 -51.36(17) .
C19 C14 C15 C16 0.9(2) .
C13 C14 C15 C16 177.49(13) .
C14 C15 C16 C17 1.4(2) .
C15 C16 C17 C18 -1.9(2) .
C16 C17 C18 C19 0.1(2) .
C17 C18 C19 C14 2.2(2) .
C17 C18 C19 C20 -173.53(14) .
C15 C14 C19 C18 -2.6(2) .
C13 C14 C19 C18 -179.07(13) .
C15 C14 C19 C20 172.84(13) .
C13 C14 C19 C20 -3.6(2) .
C18 C19 C20 C21 -96.51(17) .
C14 C19 C20 C21 88.00(17) .
C18 C19 C20 C22 81.19(17) .
C14 C19 C20 C22 -94.30(16) .
C22 C20 C21 C21 1.7(2) 2_556
C19 C20 C21 C21 179.41(16) 2_556
C21 C20 C22 C22 -0.4(2) 2_556
C19 C20 C22 C22 -178.16(15) 2_556
C4 C3 C23 C24 121.93(16) .
C2 C3 C23 C24 -59.44(18) .
C4 C3 C23 C26 -118.72(16) .
C2 C3 C23 C26 59.91(18) .
C4 C3 C23 C25 1.2(2) .
C2 C3 C23 C25 179.86(15) .
C9 C10 C27 C28 -3.6(2) .
C11 C10 C27 C28 178.72(13) .
C9 C10 C27 C29 -124.63(15) .
C11 C10 C27 C29 57.69(17) .
C9 C10 C27 C30 115.96(16) .
C11 C10 C27 C30 -61.72(18) .
C6A C1A C2A C3A -0.6(2) .
C13A C1A C2A C3A -176.51(13) .
C1A C2A C3A C4A 0.1(2) .
C1A C2A C3A C23A 179.79(14) .
C2A C3A C4A C5A 0.4(2) .
C23A C3A C4A C5A -179.24(15) .
C3A C4A C5A C6A -0.5(2) .
C4A C5A C6A C1A 0.0(2) .
C4A C5A C6A C7A -179.04(15) .
C2A C1A C6A C5A 0.5(2) .
C13A C1A C6A C5A 177.10(12) .
C2A C1A C6A C7A 179.78(12) .
C13A C1A C6A C7A -3.62(15) .
C5A C6A C7A C8A 1.8(3) .
C1A C6A C7A C8A -177.33(15) .
C5A C6A C7A C12A -179.65(15) .
C1A C6A C7A C12A 1.20(15) .
C12A C7A C8A C9A 0.5(2) .
C6A C7A C8A C9A 178.92(14) .
C7A C8A C9A C10A 0.0(2) .
C8A C9A C10A C11A -0.4(2) .
C8A C9A C10A C27A -179.19(15) .
C9A C10A C11A C12A 0.3(2) .
C27A C10A C11A C12A 179.15(13) .
C10A C11A C12A C7A 0.2(2) .
C10A C11A C12A C13A 178.87(12) .
C8A C7A C12A C11A -0.6(2) .
C6A C7A C12A C11A -179.37(12) .
C8A C7A C12A C13A -179.52(12) .
C6A C7A C12A C13A 1.73(15) .
C11A C12A C13A O1A -66.65(16) .
C7A C12A C13A O1A 112.16(12) .
C11A C12A C13A C14A 52.33(17) .
C7A C12A C13A C14A -128.86(12) .
C11A C12A C13A C1A 177.55(13) .
C7A C12A C13A C1A -3.64(13) .
C2A C1A C13A O1A 64.47(17) .
C6A C1A C13A O1A -111.84(12) .
C2A C1A C13A C12A -179.32(13) .
C6A C1A C13A C12A 4.36(13) .
C2A C1A C13A C14A -56.90(18) .
C6A C1A C13A C14A 126.79(12) .
O1A C13A C14A C15A -6.05(15) .
C12A C13A C14A C15A -126.80(12) .
C1A C13A C14A C15A 116.63(13) .
O1A C13A C14A C19A 169.19(11) .
C12A C13A C14A C19A 48.43(16) .
C1A C13A C14A C19A -68.13(16) .
C19A C14A C15A C16A -0.5(2) .
C13A C14A C15A C16A 174.92(12) .
C14A C15A C16A C17A 0.3(2) .
C15A C16A C17A C18A 0.0(2) .
C16A C17A C18A C19A 0.0(2) .
C17A C18A C19A C14A -0.2(2) .
C17A C18A C19A C20A -179.28(13) .
C15A C14A C19A C18A 0.43(19) .
C13A C14A C19A C18A -174.83(12) .
C15A C14A C19A C20A 179.48(12) .
C13A C14A C19A C20A 4.22(19) .
C18A C19A C20A C22A 69.35(16) .
C14A C19A C20A C22A -109.72(15) .
C18A C19A C20A C21A -107.33(14) .
C14A C19A C20A C21A 73.60(17) .
C22A C20A C21A C22A 0.9(2) 5_566
C19A C20A C21A C22A 177.60(12) 5_566
C21A C20A C22A C21A -0.9(2) 5_566
C19A C20A C22A C21A -177.69(12) 5_566
C4A C3A C23A C26A 177.65(16) .
C2A C3A C23A C26A -2.0(2) .
C4A C3A C23A C25A 57.4(2) .
C2A C3A C23A C25A -122.24(18) .
C4A C3A C23A C24A -61.7(2) .
C2A C3A C23A C24A 118.66(17) .
C9A C10A C27A C29A -126.0(2) .
C11A C10A C27A C29A 55.3(2) .
C9A C10A C27A C28A 112.39(19) .
C11A C10A C27A C28A -66.4(2) .
C9A C10A C27A C30A -6.1(2) .
C11A C10A C27A C30A 175.15(15) .
C2B N1B C1B O1B 177.8(13) .
C3B N1B C1B O1B 6.2(15) .
